data_4504159
loop_
_publ_author_name
'SeethaLekshmi, Nanappan'
'Pedireddi, Venkateswara Rao'

_publ_section_title
;
 Solid-State Structures of 4-Carboxyphenylboronic Acid and Its Hydrates
;
_journal_issue 5
_journal_name_full 'Crystal Growth &amp; Design'
_journal_page_first 944
_journal_paper_doi 10.1021/cg060860c
_journal_volume 7
_journal_year 2007
_chemical_formula_moiety 'C7 H7 B O4, H2 O'
_chemical_formula_sum 'C7 H9 B O5'
_chemical_formula_weight 183.95
_chemical_name_common '4-Carboxyphenylboronic acid hydrate'
_chemical_name_systematic
; 
 ? 
;
_space_group_IT_number 37
_symmetry_cell_setting orthorhombic
_symmetry_space_group_name_Hall 'C 2 -2c'
_symmetry_space_group_name_H-M 'C c c 2'
_atom_sites_solution_hydrogens geom
_atom_sites_solution_primary direct
_atom_sites_solution_secondary difmap
_audit_creation_method SHELXL-97
_cell_angle_alpha 90.00
_cell_angle_beta 90.00
_cell_angle_gamma 90.00
_cell_formula_units_Z 4
_cell_length_a 7.566(5)
_cell_length_b 11.929(7)
_cell_length_c 9.769(6)
_cell_measurement_temperature 298(2)
_cell_volume 881.7(9)
_computing_cell_refinement SMART
_computing_data_collection SMART
_computing_data_reduction SAINTPLUS
_computing_structure_refinement 'SHELXL-97 (Sheldrick, 1997)'
_computing_structure_solution 'SHELXS-97 (Sheldrick, 1990)'
_diffrn_ambient_temperature 298(2)
_diffrn_measured_fraction_theta_full 0.946
_diffrn_measured_fraction_theta_max 0.946
_diffrn_measurement_device_type 'APEX, CCD-area detector'
_diffrn_measurement_method SMART
_diffrn_radiation_monochromator graphite
_diffrn_radiation_source 'fine-focus sealed tube'
_diffrn_radiation_type MoK\a
_diffrn_radiation_wavelength 0.71073
_diffrn_reflns_av_R_equivalents 0.0283
_diffrn_reflns_av_sigmaI/netI 0.0201
_diffrn_reflns_limit_h_max 9
_diffrn_reflns_limit_h_min -9
_diffrn_reflns_limit_k_max 13
_diffrn_reflns_limit_k_min -14
_diffrn_reflns_limit_l_max 11
_diffrn_reflns_limit_l_min -10
_diffrn_reflns_number 2925
_diffrn_reflns_theta_full 27.17
_diffrn_reflns_theta_max 27.17
_diffrn_reflns_theta_min 3.19
_exptl_absorpt_coefficient_mu 0.116
_exptl_absorpt_correction_type empirical
_exptl_absorpt_process_details 'SADABS; Sheldrick, 1996'
_exptl_crystal_colour Colorless
_exptl_crystal_density_diffrn 1.386
_exptl_crystal_density_method 'not measured'
_exptl_crystal_description Blocks
_exptl_crystal_F_000 384
_exptl_crystal_size_max 0.35
_exptl_crystal_size_mid 0.25
_exptl_crystal_size_min 0.20
_refine_diff_density_max 0.230
_refine_diff_density_min -0.245
_refine_diff_density_rms 0.069
_refine_ls_abs_structure_details 'Flack H D (1983), Acta Cryst. A39, 876-881'
_refine_ls_extinction_method none
_refine_ls_goodness_of_fit_ref 1.433
_refine_ls_hydrogen_treatment mixed
_refine_ls_matrix_type full
_refine_ls_number_parameters 69
_refine_ls_number_reflns 495
_refine_ls_number_restraints 1
_refine_ls_restrained_S_all 1.431
_refine_ls_R_factor_all 0.0794
_refine_ls_R_factor_gt 0.0713
_refine_ls_shift/su_max 0.000
_refine_ls_shift/su_mean 0.000
_refine_ls_structure_factor_coef Fsqd
_refine_ls_weighting_details 'calc w=1/[\s^2^(Fo^2^)+(0.0544P)^2^+1.0452P] where P=(Fo^2^+2Fc^2^)/3'
_refine_ls_weighting_scheme calc
_refine_ls_wR_factor_gt 0.1587
_refine_ls_wR_factor_ref 0.1627
_reflns_number_gt 435
_reflns_number_total 495
_reflns_threshold_expression >2sigma(I)
_cod_data_source_file cg060860csi20061129_092212.cif
_cod_data_source_block 1b
_cod_depositor_comments
;
The following automatic conversions were performed:

'_symmetry_cell_setting' value 'Orthorhombic' changed to
'orthorhombic' according to
/home/saulius/struct/CIF-dictionaries/cif_core.dic dictionary named
'cif_core.dic' version 2.4.1 from
2010-06-29.

'_exptl_absorpt_correction_type' value 'Empirical'
changed to 'empirical' according to
/home/saulius/struct/CIF-dictionaries/cif_core.dic dictionary named
'cif_core.dic' version 2.4.1 from 2010-06-29.

Automatic conversion script
Id: cif_fix_values 1715 2011-07-08 13:25:40Z adriana 
;
_cod_database_code 4504159

loop_
_symmetry_equiv_pos_as_xyz
'x, y, z'
'-x, -y, z'
'-x, y, z+1/2'
'x, -y, z+1/2'
'x+1/2, y+1/2, z'
'-x+1/2, -y+1/2, z'
'-x+1/2, y+1/2, z+1/2'
'x+1/2, -y+1/2, z+1/2'

loop_
_atom_site_label
_atom_site_type_symbol
_atom_site_fract_x
_atom_site_fract_y
_atom_site_fract_z
_atom_site_U_iso_or_equiv
_atom_site_adp_type
_atom_site_occupancy
_atom_site_symmetry_multiplicity
_atom_site_calc_flag
_atom_site_refinement_flags
B1 B 0.2500 0.2500 0.7386(11) 0.0155(17) Uani 1 2 d S
C1 C 0.2500 0.2500 0.5796(10) 0.028(2) Uani 1 2 d S
C2 C 0.1910(13) 0.3467(6) 0.5089(8) 0.0355(19) Uani 1 1 d .
H2 H 0.1498 0.4099 0.5548 0.043 Uiso 1 1 calc R
C3 C 0.1982(11) 0.3416(6) 0.3674(9) 0.035(2) Uani 1 1 d .
H3 H 0.1653 0.4056 0.3195 0.042 Uiso 1 1 calc R
C4 C 0.2500 0.2500 0.2914(13) 0.040(3) Uani 1 2 d S
C5 C 0.2500 0.2500 0.1348(16) 0.058(4) Uani 1 2 d S
O10 O 0.5000 0.5000 0.1837(16) 0.0532(15) Uani 1 2 d S
H10 H 0.422(5) 0.556(3) 0.253(4) 0.002(9) Uiso 1 1 d .
O5 O 0.2341(12) 0.1532(4) 0.0693(4) 0.0439(17) Uani 1 1 d .
H5 H 0.2489 0.1633 -0.0129 0.066 Uiso 0.50 1 calc PR
O1 O 0.2643(13) 0.3442(5) 0.8020(4) 0.049(2) Uani 1 1 d .
H1 H 0.2394 0.3956 0.7497 0.073 Uiso 1 1 calc R

loop_
_atom_site_aniso_label
_atom_site_aniso_U_11
_atom_site_aniso_U_22
_atom_site_aniso_U_33
_atom_site_aniso_U_23
_atom_site_aniso_U_13
_atom_site_aniso_U_12
B1 0.016(4) 0.021(4) 0.010(4) 0.000 0.000 -0.015(4)
C1 0.039(6) 0.034(5) 0.013(4) 0.000 0.000 -0.020(5)
C2 0.058(5) 0.031(4) 0.018(4) 0.009(2) -0.001(3) -0.002(3)
C3 0.032(3) 0.036(5) 0.036(5) 0.017(3) -0.006(3) -0.004(3)
C4 0.041(7) 0.044(6) 0.036(6) 0.000 0.000 -0.007(6)
C5 0.071(9) 0.053(7) 0.049(9) 0.000 0.000 -0.001(7)
O10 0.067(3) 0.043(3) 0.050(3) 0.000 0.000 0.026(6)
O5 0.067(5) 0.035(3) 0.029(4) -0.004(2) 0.009(3) -0.018(3)
O1 0.075(5) 0.044(4) 0.027(3) 0.015(2) -0.001(3) -0.014(3)

loop_
_atom_type_symbol
_atom_type_description
_atom_type_scat_dispersion_real
_atom_type_scat_dispersion_imag
_atom_type_scat_source
C C 0.0033 0.0000 'International Tables Vol C Tables 4.2.6.8 and 6.1.1.4'
H H 0.0000 0.0000 'International Tables Vol C Tables 4.2.6.8 and 6.1.1.4'
B B 0.0013 0.0000 'International Tables Vol C Tables 4.2.6.8 and 6.1.1.4'
O O 0.0106 0.0000 'International Tables Vol C Tables 4.2.6.8 and 6.1.1.4'

loop_
_geom_angle_atom_site_label_1
_geom_angle_atom_site_label_2
_geom_angle_atom_site_label_3
_geom_angle
_geom_angle_site_symmetry_1
_geom_angle_site_symmetry_3
O1 B1 O1 122.5(10) . 6
O1 B1 C1 118.8(5) . .
O1 B1 C1 118.8(5) 6 .
C2 C1 C2 121.7(10) . 6
C2 C1 B1 119.2(5) . .
C2 C1 B1 119.2(5) 6 .
C3 C2 C1 116.0(8) . .
C4 C3 C2 125.8(9) . .
C3 C4 C3 114.8(12) . 6
C3 C4 C5 122.6(6) . .
C3 C4 C5 122.6(6) 6 .
O5 C5 O5 122.2(14) 6 .
O5 C5 C4 118.9(7) 6 .
O5 C5 C4 118.9(7) . .

loop_
_geom_bond_atom_site_label_1
_geom_bond_atom_site_label_2
_geom_bond_distance
_geom_bond_site_symmetry_2
B1 O1 1.288(8) .
B1 O1 1.288(8) 6
B1 C1 1.553(12) .
C1 C2 1.417(9) .
C1 C2 1.417(9) 6
C2 C3 1.385(6) .
C3 C4 1.378(12) .
C4 C3 1.378(12) 6
C4 C5 1.530(19) .
C5 O5 1.325(9) 6
C5 O5 1.325(9) .
